data_2216796
loop_
_publ_author_name
'Brewer, Greg A.'
'Jasinski, Jerry P.'
'Butcher, Ray J.'
'Scheidt, W. Robert'

_publ_section_title
;
 <i>N</i>,<i>N</i>'-Bis(2-acetylphenyl)ethanediamide, a second
 polymorph
;
_journal_coeditor_code SJ2431
_journal_issue 12
_journal_name_full 'Acta Crystallographica Section E'
_journal_page_first o4889
_journal_page_last o4889
_journal_paper_doi 10.1107/S1600536807060539
_journal_volume 63
_journal_year 2007
_chemical_formula_iupac 'C18 H16 N2 O4'
_chemical_formula_moiety 'C18 H16 N2 O4'
_chemical_formula_sum 'C18 H16 N2 O4'
_chemical_formula_weight 324.33
_chemical_name_systematic
;
N,N'-bis(2-acetylphenyl)ethanediamide
;
_space_group_IT_number 2
_symmetry_cell_setting triclinic
_symmetry_space_group_name_Hall '-P 1'
_symmetry_space_group_name_H-M 'P -1'
_atom_sites_solution_hydrogens geom
_atom_sites_solution_primary direct
_atom_sites_solution_secondary difmap
_cell_angle_alpha 87.622(2)
_cell_angle_beta 83.998(2)
_cell_angle_gamma 86.662(2)
_cell_formula_units_Z 2
_cell_length_a 3.9567(4)
_cell_length_b 12.3429(12)
_cell_length_c 15.3884(15)
_cell_measurement_reflns_used 2785
_cell_measurement_temperature 170
_cell_measurement_theta_max 28.286
_cell_measurement_theta_min 2.665
_cell_volume 745.66(13)
_computing_cell_refinement 'SAINT (Bruker, 2006)'
_computing_data_collection 'SMART (Bruker, 2000)'
_computing_data_reduction 'SAINT (Bruker, 2006)'
_computing_molecular_graphics 'SHELXTL (Bruker, 2000)'
_computing_publication_material 'SHELXTL (Bruker, 2000)'
_computing_structure_refinement 'SHELXL97 (Sheldrick, 1997)'
_computing_structure_solution 'SHELXS90 (Sheldrick, 1990)'
_diffrn_ambient_temperature 170
_diffrn_measured_fraction_theta_full 0.982
_diffrn_measured_fraction_theta_max 0.874
_diffrn_measurement_device_type 'Bruker SMART CCD area-detector'
_diffrn_measurement_method '\f and \w scans'
_diffrn_radiation_monochromator graphite
_diffrn_radiation_source 'fine-focus sealed tube'
_diffrn_radiation_type MoK\a
_diffrn_radiation_wavelength 0.71073
_diffrn_reflns_av_R_equivalents 0.0131
_diffrn_reflns_av_sigmaI/netI 0.0343
_diffrn_reflns_limit_h_max 5
_diffrn_reflns_limit_h_min -4
_diffrn_reflns_limit_k_max 13
_diffrn_reflns_limit_k_min -16
_diffrn_reflns_limit_l_max 20
_diffrn_reflns_limit_l_min -16
_diffrn_reflns_number 4585
_diffrn_reflns_theta_full 25.00
_diffrn_reflns_theta_max 28.26
_diffrn_reflns_theta_min 2.16
_diffrn_standards_number 0
_exptl_absorpt_coefficient_mu 0.104
_exptl_absorpt_correction_type none
_exptl_crystal_colour colorless
_exptl_crystal_density_diffrn 1.445
_exptl_crystal_density_method 'not measured'
_exptl_crystal_description needle
_exptl_crystal_F_000 340
_exptl_crystal_size_max 0.38
_exptl_crystal_size_mid 0.15
_exptl_crystal_size_min 0.05
_refine_diff_density_max 0.210
_refine_diff_density_min -0.239
_refine_ls_extinction_method none
_refine_ls_goodness_of_fit_ref 0.962
_refine_ls_hydrogen_treatment constr
_refine_ls_matrix_type full
_refine_ls_number_parameters 213
_refine_ls_number_reflns 3228
_refine_ls_number_restraints 0
_refine_ls_restrained_S_all 0.962
_refine_ls_R_factor_all 0.0535
_refine_ls_R_factor_gt 0.0423
_refine_ls_shift/su_max <0.001
_refine_ls_shift/su_mean <0.001
_refine_ls_structure_factor_coef Fsqd
_refine_ls_weighting_details 'calc w=1/[\s^2^(Fo^2^)+(0.0690P)^2^] where P=(Fo^2^+2Fc^2^)/3'
_refine_ls_weighting_scheme calc
_refine_ls_wR_factor_gt 0.1068
_refine_ls_wR_factor_ref 0.1126
_reflns_number_gt 2471
_reflns_number_total 3228
_reflns_threshold_expression I>2\s(I)
_cod_data_source_file sj2431.cif
_cod_data_source_block I
_cod_database_code 2216796
_cod_database_fobs_code 2216796

loop_
_symmetry_equiv_pos_as_xyz
'x, y, z'
'-x, -y, -z'

loop_
_atom_site_type_symbol
_atom_site_label
_atom_site_fract_x
_atom_site_fract_y
_atom_site_fract_z
_atom_site_U_iso_or_equiv
_atom_site_adp_type
_atom_site_calc_flag
_atom_site_refinement_flags
_atom_site_occupancy
O O1A 0.7120(3) 0.07092(8) 0.57413(6) 0.0328(3) Uani d . 1
N N1A 0.8884(3) 0.11120(9) 0.42932(7) 0.0249(3) Uani d . 1
H H1AA 1.0223 0.0849 0.3850 0.030 Uiso calc R 1
C C1A 0.7094(3) 0.21000(11) 0.41266(9) 0.0242(3) Uani d . 1
O O2A 1.0252(3) 0.10196(9) 0.25823(6) 0.0354(3) Uani d . 1
C C2A 0.6857(3) 0.24688(11) 0.32485(9) 0.0244(3) Uani d . 1
C C3A 0.5110(4) 0.34693(12) 0.30995(9) 0.0289(3) Uani d . 1
H H3A 0.4933 0.3727 0.2515 0.035 Uiso calc R 1
C C4A 0.3639(2) 0.40902(7) 0.37780(5) 0.0321(3) Uani d . 1
H H4A 0.2463 0.4765 0.3661 0.039 Uiso calc R 1
C C5A 0.3898(2) 0.37150(7) 0.46396(5) 0.0310(3) Uani d R 1
H H5A 0.2895 0.4137 0.5111 0.037 Uiso calc R 1
C C6A 0.5607(2) 0.27338(7) 0.48077(5) 0.0279(3) Uani d R 1
H H6A 0.5772 0.2487 0.5396 0.034 Uiso calc R 1
C C7A 0.8809(3) 0.05137(11) 0.50501(9) 0.0244(3) Uani d . 1
C C8A 0.8436(4) 0.18464(12) 0.24842(9) 0.0264(3) Uani d . 1
C C9A 0.7829(4) 0.22522(12) 0.15771(9) 0.0307(3) Uani d . 1
H H9A 0.8985 0.1751 0.1151 0.046 Uiso calc R 1
H H9B 0.8725 0.2974 0.1468 0.046 Uiso calc R 1
H H9C 0.5380 0.2296 0.1521 0.046 Uiso calc R 1
O O1B 0.2442(3) 0.43801(9) 0.08505(7) 0.0385(3) Uani d . 1
N N1B 0.4038(3) 0.61469(9) 0.06662(7) 0.0246(3) Uani d . 1
H H1BA 0.5165 0.6576 0.0282 0.030 Uiso calc R 1
C C1B 0.2566(3) 0.66347(11) 0.14349(8) 0.0228(3) Uani d . 1
O O2B 0.6584(3) 0.80449(8) 0.02183(6) 0.0351(3) Uani d . 1
C C2B 0.3204(3) 0.77333(11) 0.15688(8) 0.0229(3) Uani d . 1
C C3B 0.1813(4) 0.81964(12) 0.23501(9) 0.0266(3) Uani d . 1
H H23A 0.2273 0.8924 0.2454 0.032 Uiso calc R 1
C C4B -0.0206(4) 0.76275(12) 0.29725(9) 0.0297(3) Uani d . 1
H H24A -0.1133 0.7960 0.3497 0.036 Uiso calc R 1
C C5B -0.0867(4) 0.65670(12) 0.28242(9) 0.0292(3) Uani d . 1
H H25A -0.2287 0.6175 0.3247 0.035 Uiso calc R 1
C C6B 0.0514(4) 0.60665(11) 0.20665(9) 0.0260(3) Uani d . 1
H H26A 0.0058 0.5334 0.1978 0.031 Uiso calc R 1
C C7B 0.3944(4) 0.51058(11) 0.04421(9) 0.0255(3) Uani d . 1
C C8B 0.5298(4) 0.84046(11) 0.09129(9) 0.0252(3) Uani d . 1
C C9B 0.5825(4) 0.95662(11) 0.11071(10) 0.0303(3) Uani d . 1
H H29A 0.7378 0.9882 0.0639 0.045 Uiso calc R 1
H H29B 0.6806 0.9589 0.1665 0.045 Uiso calc R 1
H H29C 0.3634 0.9983 0.1144 0.045 Uiso calc R 1

loop_
_atom_site_aniso_label
_atom_site_aniso_U_11
_atom_site_aniso_U_22
_atom_site_aniso_U_33
_atom_site_aniso_U_12
_atom_site_aniso_U_13
_atom_site_aniso_U_23
O1A 0.0447(6) 0.0285(6) 0.0234(5) 0.0031(5) 0.0024(4) -0.0001(4)
N1A 0.0323(7) 0.0213(6) 0.0204(6) 0.0017(5) -0.0009(5) -0.0001(5)
C1A 0.0266(7) 0.0202(7) 0.0260(7) -0.0036(6) -0.0020(6) -0.0006(5)
O2A 0.0487(7) 0.0289(6) 0.0268(6) 0.0084(5) -0.0011(5) -0.0016(4)
C2A 0.0258(7) 0.0228(7) 0.0250(7) -0.0049(6) -0.0031(5) 0.0006(6)
C3A 0.0325(8) 0.0264(8) 0.0278(8) -0.0012(6) -0.0046(6) 0.0026(6)
C4A 0.0347(8) 0.0225(8) 0.0385(9) 0.0041(6) -0.0043(6) 0.0004(6)
C5A 0.0355(8) 0.0268(8) 0.0300(8) 0.0004(6) 0.0010(6) -0.0052(6)
C6A 0.0336(8) 0.0254(8) 0.0247(7) -0.0025(6) -0.0019(6) -0.0015(6)
C7A 0.0301(8) 0.0217(7) 0.0222(7) -0.0036(6) -0.0044(6) -0.0019(5)
C8A 0.0294(8) 0.0236(8) 0.0262(7) -0.0064(6) -0.0013(6) -0.0002(6)
C9A 0.0383(9) 0.0302(8) 0.0235(7) -0.0039(7) -0.0016(6) 0.0009(6)
O1B 0.0564(7) 0.0228(6) 0.0343(6) -0.0084(5) 0.0101(5) -0.0037(4)
N1B 0.0346(7) 0.0185(6) 0.0201(6) -0.0015(5) -0.0002(5) -0.0007(4)
C1B 0.0264(7) 0.0224(7) 0.0200(6) 0.0033(5) -0.0062(5) -0.0011(5)
O2B 0.0512(7) 0.0254(6) 0.0276(5) -0.0055(5) 0.0049(5) -0.0037(4)
C2B 0.0265(7) 0.0208(7) 0.0219(7) 0.0021(5) -0.0062(5) -0.0011(5)
C3B 0.0317(8) 0.0246(8) 0.0243(7) 0.0024(6) -0.0066(6) -0.0054(6)
C4B 0.0332(8) 0.0336(8) 0.0220(7) 0.0040(6) -0.0030(6) -0.0058(6)
C5B 0.0306(8) 0.0321(8) 0.0239(7) 0.0017(6) -0.0017(6) 0.0027(6)
C6B 0.0299(7) 0.0227(7) 0.0255(7) -0.0001(6) -0.0048(6) 0.0007(6)
C7B 0.0316(8) 0.0215(7) 0.0232(7) 0.0002(6) -0.0032(6) -0.0010(6)
C8B 0.0301(8) 0.0229(7) 0.0230(7) 0.0020(6) -0.0058(6) -0.0015(6)
C9B 0.0365(8) 0.0219(8) 0.0328(8) -0.0012(6) -0.0047(6) -0.0019(6)

loop_
_atom_type_symbol
_atom_type_description
_atom_type_scat_dispersion_real
_atom_type_scat_dispersion_imag
_atom_type_scat_source
C C 0.0033 0.0016 'International Tables Vol C Tables 4.2.6.8 and 6.1.1.4'
H H 0.0000 0.0000 'International Tables Vol C Tables 4.2.6.8 and 6.1.1.4'
N N 0.0061 0.0033 'International Tables Vol C Tables 4.2.6.8 and 6.1.1.4'
O O 0.0106 0.0060 'International Tables Vol C Tables 4.2.6.8 and 6.1.1.4'

loop_
_geom_angle_atom_site_label_1
_geom_angle_atom_site_label_2
_geom_angle_atom_site_label_3
_geom_angle_site_symmetry_3
_geom_angle
C7A N1A C1A . 128.06(11)
C7A N1A H1AA . 116.0
C1A N1A H1AA . 116.0
C6A C1A N1A . 121.15(11)
C6A C1A C2A . 119.59(12)
N1A C1A C2A . 119.24(12)
C3A C2A C1A . 118.14(13)
C3A C2A C8A . 119.09(12)
C1A C2A C8A . 122.76(12)
C4A C3A C2A . 121.87(13)
C4A C3A H3A . 119.1
C2A C3A H3A . 119.1
C3A C4A C5A . 119.25(7)
C3A C4A H4A . 120.4
C5A C4A H4A . 120.4
C6A C5A C4A . 120.3
C6A C5A H5A . 119.9
C4A C5A H5A . 119.9
C5A C6A C1A . 120.89(7)
C5A C6A H6A . 119.6
C1A C6A H6A . 119.6
O1A C7A N1A . 127.46(13)
O1A C7A C7A 2_756 121.43(15)
N1A C7A C7A 2_756 111.11(14)
O2A C8A C2A . 121.33(13)
O2A C8A C9A . 119.44(13)
C2A C8A C9A . 119.22(13)
C8A C9A H9A . 109.5
C8A C9A H9B . 109.5
H9A C9A H9B . 109.5
C8A C9A H9C . 109.5
H9A C9A H9C . 109.5
H9B C9A H9C . 109.5
C7B N1B C1B . 128.27(11)
C7B N1B H1BA . 115.9
C1B N1B H1BA . 115.9
C6B C1B N1B . 121.60(12)
C6B C1B C2B . 119.45(12)
N1B C1B C2B . 118.95(12)
C3B C2B C1B . 118.27(12)
C3B C2B C8B . 119.09(12)
C1B C2B C8B . 122.64(12)
C4B C3B C2B . 121.88(13)
C4B C3B H23A . 119.1
C2B C3B H23A . 119.1
C3B C4B C5B . 119.18(13)
C3B C4B H24A . 120.4
C5B C4B H24A . 120.4
C4B C5B C6B . 120.97(13)
C4B C5B H25A . 119.5
C6B C5B H25A . 119.5
C5B C6B C1B . 120.22(13)
C5B C6B H26A . 119.9
C1B C6B H26A . 119.9
O1B C7B N1B . 127.51(12)
O1B C7B C7B 2_665 120.97(15)
N1B C7B C7B 2_665 111.52(14)
O2B C8B C2B . 122.12(12)
O2B C8B C9B . 118.82(12)
C2B C8B C9B . 119.06(12)
C8B C9B H29A . 109.5
C8B C9B H29B . 109.5
H29A C9B H29B . 109.5
C8B C9B H29C . 109.5
H29A C9B H29C . 109.5
H29B C9B H29C . 109.5

loop_
_geom_bond_atom_site_label_1
_geom_bond_atom_site_label_2
_geom_bond_site_symmetry_2
_geom_bond_distance
O1A C7A . 1.2204(16)
N1A C7A . 1.3517(17)
N1A C1A . 1.4021(18)
N1A H1AA . 0.8800
C1A C6A . 1.3936(16)
C1A C2A . 1.4186(18)
O2A C8A . 1.2269(18)
C2A C3A . 1.402(2)
C2A C8A . 1.4930(19)
C3A C4A . 1.3797(17)
C3A H3A . 0.9500
C4A C5A . 1.3982
C4A H4A . 0.9500
C5A C6A . 1.3806
C5A H5A . 0.9500
C6A H6A . 0.9500
C7A C7A 2_756 1.539(3)
C8A C9A . 1.5016(19)
C9A H9A . 0.9800
C9A H9B . 0.9800
C9A H9C . 0.9800
O1B C7B . 1.2197(17)
N1B C7B . 1.3478(18)
N1B C1B . 1.4054(17)
N1B H1BA . 0.8800
C1B C6B . 1.3931(19)
C1B C2B . 1.4207(19)
O2B C8B . 1.2240(16)
C2B C3B . 1.3990(18)
C2B C8B . 1.4925(19)
C3B C4B . 1.378(2)
C3B H23A . 0.9500
C4B C5B . 1.382(2)
C4B H24A . 0.9500
C5B C6B . 1.3882(19)
C5B H25A . 0.9500
C6B H26A . 0.9500
C7B C7B 2_665 1.544(3)
C8B C9B . 1.5072(19)
C9B H29A . 0.9800
C9B H29B . 0.9800
C9B H29C . 0.9800

loop_
_geom_hbond_atom_site_label_D
_geom_hbond_atom_site_label_H
_geom_hbond_atom_site_label_A
_geom_hbond_site_symmetry_A
_geom_hbond_distance_DH
_geom_hbond_distance_HA
_geom_hbond_distance_DA
_geom_hbond_angle_DHA
N1A H1AA O2A . 0.88 1.95 2.6377(15) 133.7
N1A H1AA O1A 2_756 0.88 2.24 2.6709(16) 110.2
N1B H1BA O2B . 0.88 1.92 2.6408(15) 137.4
N1B H1BA O1B 2_665 0.88 2.24 2.6741(15) 110.1
C9A H9B O1B 1_655 0.98 2.44 3.3717(18) 159.0

loop_
_geom_torsion_atom_site_label_1
_geom_torsion_atom_site_label_2
_geom_torsion_atom_site_label_3
_geom_torsion_atom_site_label_4
_geom_torsion_site_symmetry_4
_geom_torsion
C7A N1A C1A C6A . 16.6(2)
C7A N1A C1A C2A . -164.68(13)
C6A C1A C2A C3A . -0.09(19)
N1A C1A C2A C3A . -178.79(12)
C6A C1A C2A C8A . 178.86(11)
N1A C1A C2A C8A . 0.16(19)
C1A C2A C3A C4A . -0.1(2)
C8A C2A C3A C4A . -179.05(11)
C2A C3A C4A C5A . 0.12(16)
C3A C4A C5A C6A . -0.03(8)
C4A C5A C6A C1A . -0.12(7)
N1A C1A C6A C5A . 178.86(8)
C2A C1A C6A C5A . 0.19(14)
C1A N1A C7A O1A . 1.1(2)
C1A N1A C7A C7A 2_756 -179.51(13)
C3A C2A C8A O2A . 173.14(13)
C1A C2A C8A O2A . -5.8(2)
C3A C2A C8A C9A . -5.86(18)
C1A C2A C8A C9A . 175.20(12)
C7B N1B C1B C6B . -4.7(2)
C7B N1B C1B C2B . 175.15(14)
C6B C1B C2B C3B . 1.9(2)
N1B C1B C2B C3B . -177.93(12)
C6B C1B C2B C8B . -178.34(13)
N1B C1B C2B C8B . 1.8(2)
C1B C2B C3B C4B . -1.7(2)
C8B C2B C3B C4B . 178.48(13)
C2B C3B C4B C5B . 0.3(2)
C3B C4B C5B C6B . 1.0(2)
C4B C5B C6B C1B . -0.8(2)
N1B C1B C6B C5B . 179.16(12)
C2B C1B C6B C5B . -0.7(2)
C1B N1B C7B O1B . 3.0(3)
C1B N1B C7B C7B 2_665 -177.01(14)
C3B C2B C8B O2B . 179.92(13)
C1B C2B C8B O2B . 0.1(2)
C3B C2B C8B C9B . -0.6(2)
C1B C2B C8B C9B . 179.63(13)
